data_1573325
loop_
_publ_author_name
'McNelly, Alice G.'
'Christensen, Kirsten E.'
'Thompson, Amber L.'

_journal_coeditor_code OO2005
_journal_paper_doi 10.1107/S2056989024006972
_journal_year 2024
_chemical_absolute_configuration ad
_chemical_formula_iupac '[Ag (C5 H5 N)4] (Sb F6)'
_chemical_formula_moiety 'C20 H20 Ag N4 +, F6 Sb -'
_chemical_formula_sum 'C20 H20 Ag F6 N4 Sb'
_chemical_formula_weight 660.01
_chemical_melting_point ?
_chemical_name_systematic
;
Tetrapyridinesilver(I) hexafluoroantimonate
;
_space_group_IT_number 82
_space_group_name_Hall 'I -4'
_space_group_name_H-M_alt 'I -4'
_symmetry_cell_setting tetragonal
_symmetry_space_group_name_Hall 'I -4'
_symmetry_space_group_name_H-M 'I -4'
_atom_sites_solution_hydrogens difmap
_atom_sites_solution_primary other
_audit_creation_method 'CRYSTALS_ver_build_8202 '
_cell_angle_alpha 90
_cell_angle_beta 90
_cell_angle_gamma 90
_cell_formula_units_Z 2
_cell_length_a 13.34610(10)
_cell_length_b 13.34610(10)
_cell_length_c 6.57980(10)
_cell_measurement_reflns_used 4749
_cell_measurement_temperature 100
_cell_measurement_theta_max 75.53
_cell_measurement_theta_min 4.66
_cell_volume 1171.98(2)
_computing_cell_refinement
;
CrysAlisPro (Rigaku OD, 2022)
;
_computing_data_collection
;
CrysAlis PRO (Rigaku OD, 2022)
;
_computing_data_reduction
;
CrysAlisPro (Rigaku OD, 2022)
;
_computing_molecular_graphics
;
CAMERON (Watkin <i>et al.</i>,  1996)
;
_computing_publication_material
;
CRYSTALS (Betteridge <i>et al.</i>,  2003)
;
_computing_structure_refinement
;
CRYSTALS (Betteridge <i>et al.</i>,  2003)
;
_computing_structure_solution 'Refinement of model from 300 K'
_diffrn_ambient_temperature 100
_diffrn_measured_fraction_theta_full 0.999
_diffrn_measured_fraction_theta_max 0.999
_diffrn_measurement_device Area
_diffrn_measurement_device_type 'Oxford Diffraction SuperNova A'
_diffrn_measurement_method \w
_diffrn_radiation_monochromator 'focussing mirrors'
_diffrn_radiation_type 'Cu K\a'
_diffrn_radiation_wavelength 1.54184
_diffrn_reflns_av_R_equivalents 0.028
_diffrn_reflns_av_unetI/netI 0.029
_diffrn_reflns_limit_h_max 16
_diffrn_reflns_limit_h_min -16
_diffrn_reflns_limit_k_max 16
_diffrn_reflns_limit_k_min -16
_diffrn_reflns_limit_l_max 8
_diffrn_reflns_limit_l_min -6
_diffrn_reflns_number 5473
_diffrn_reflns_theta_full 75.945
_diffrn_reflns_theta_max 75.945
_diffrn_reflns_theta_min 4.686
_diffrn_standards_number 0
_exptl_absorpt_coefficient_mu 16.415
_exptl_absorpt_correction_T_max 0.623
_exptl_absorpt_correction_T_min 0.093
_exptl_absorpt_correction_type gaussian
_exptl_absorpt_process_details
;
(CrysAlisPro; Rigaku OD, 2022)
;
_exptl_crystal_colour clear_pale_colourless
_exptl_crystal_density_diffrn 1.870
_exptl_crystal_density_method 'not measured'
_exptl_crystal_description block
_exptl_crystal_F_000 640
_exptl_crystal_size_max 0.25
_exptl_crystal_size_mid 0.20
_exptl_crystal_size_min 0.05
_refine_diff_density_max 0.20
_refine_diff_density_min -0.30
_refine_ls_abs_structure_details
;
Parsons <i>et al.</i> (2013),
469 Friedel Pairs
;
_refine_ls_abs_structure_Flack -0.006(5)
_refine_ls_extinction_method None
_refine_ls_goodness_of_fit_ref 1.0172
_refine_ls_hydrogen_treatment constr
_refine_ls_matrix_type full
_refine_ls_number_parameters 73
_refine_ls_number_reflns 1219
_refine_ls_number_restraints 0
_refine_ls_R_factor_all 0.0169
_refine_ls_R_factor_gt 0.0168
_refine_ls_shift/su_max 0.0001002
_refine_ls_shift/su_mean 0.0000155
_refine_ls_structure_factor_coef Fsqd
_refine_ls_weighting_details
;
 Method= Modified Sheldrick
 w=1/[\s^2^(F^2^) + ( 0.04P)^2^ + 0.43P]
 ,where P=(max(Fo^2^,0) + 2Fc^2^)/3
;
_refine_ls_weighting_scheme calc
_refine_ls_wR_factor_all 0.0445
_refine_ls_wR_factor_gt 0.0444
_refine_ls_wR_factor_ref 0.0445
_reflns_number_gt 1215
_reflns_number_total 1219
_reflns_threshold_expression I>2.0\s(I)
_cod_data_source_file oo2005.cif
_cod_data_source_block II-100K
_cod_depositor_comments
;
The following automatic conversions were performed:

data item '_chemical_melting_point' value 'not measured' was changed
to '?' -- the value is undefined or not given.

Automatic conversion script
Id: cif_fix_values 8170 2020-07-09 18:12:32Z antanas 
;
_cod_original_cell_volume 1171.98(3)
_cod_original_sg_symbol_H-M 'I -4 '
_cod_database_code 1573325

loop_
_symmetry_equiv_pos_as_xyz
x,y,z
x+1/2,y+1/2,z+1/2
y,-x,-z
y+1/2,-x+1/2,-z+1/2
-x,-y,z
-x+1/2,-y+1/2,z+1/2
-y,x,-z
-y+1/2,x+1/2,-z+1/2

loop_
_atom_site_type_symbol
_atom_site_label
_atom_site_fract_x
_atom_site_fract_y
_atom_site_fract_z
_atom_site_U_iso_or_equiv
_atom_site_adp_type
_atom_site_occupancy
_atom_site_disorder_assembly
_atom_site_disorder_group
Ag Ag1 0.5000 0.5000 0.5000 0.0290 Uani 1.0000 . .
N N1 0.38043(16) 0.58038(16) 0.6931(3) 0.0259 Uani 1.0000 . .
C C11 0.40561(19) 0.64332(19) 0.8429(4) 0.0278 Uani 1.0000 . .
C C12 0.3366(2) 0.6848(2) 0.9760(4) 0.0330 Uani 1.0000 . .
C C13 0.2365(2) 0.6601(2) 0.9552(5) 0.0351 Uani 1.0000 . .
C C14 0.2089(2) 0.5962(2) 0.7993(4) 0.0338 Uani 1.0000 . .
C C15 0.2824(2) 0.5584(2) 0.6721(4) 0.0292 Uani 1.0000 . .
Sb Sb1 0.0000 0.5000 0.2500 0.0191 Uani 1.0000 . .
F F1 -0.02296(12) 0.36121(10) 0.2469(3) 0.0356 Uani 1.0000 . .
F F2 0.0000 0.5000 0.5359(3) 0.0370 Uani 1.0000 . .
H H111 0.4727 0.6606 0.8569 0.0342 Uiso 1.0000 . .
H H121 0.3572 0.7282 1.0784 0.0430 Uiso 1.0000 . .
H H131 0.1887 0.6854 1.0453 0.0441 Uiso 1.0000 . .
H H141 0.1420 0.5786 0.7805 0.0439 Uiso 1.0000 . .
H H151 0.2632 0.5160 0.5661 0.0370 Uiso 1.0000 . .

loop_
_atom_site_aniso_label
_atom_site_aniso_U_11
_atom_site_aniso_U_22
_atom_site_aniso_U_33
_atom_site_aniso_U_12
_atom_site_aniso_U_13
_atom_site_aniso_U_23
Ag1 0.02868(12) 0.02868(12) 0.02968(18) 0.0000 0.0000 0.0000
N1 0.0238(10) 0.0259(10) 0.0279(10) -0.0013(8) 0.0004(7) 0.0000(7)
C11 0.0238(11) 0.0280(12) 0.0315(12) -0.0017(9) -0.0022(9) 0.0000(10)
C12 0.0371(13) 0.0308(12) 0.0311(13) 0.0035(10) 0.0002(11) -0.0049(11)
C13 0.0343(13) 0.0341(13) 0.0368(16) 0.0070(10) 0.0092(10) 0.0053(10)
C14 0.0224(11) 0.0371(13) 0.0419(17) -0.0015(10) 0.0019(9) 0.0095(11)
C15 0.0265(12) 0.0303(12) 0.0308(11) -0.0036(9) -0.0024(10) 0.0024(10)
Sb1 0.02040(10) 0.02040(10) 0.01656(12) 0.0000 0.0000 0.0000
F1 0.0408(7) 0.0227(6) 0.0433(8) -0.0020(5) 0.0021(9) -0.0044(8)
F2 0.0568(16) 0.0371(13) 0.0171(9) 0.0069(13) 0.0000 0.0000

loop_
_atom_type_symbol
_atom_type_scat_Cromer_Mann_a1
_atom_type_scat_Cromer_Mann_a2
_atom_type_scat_Cromer_Mann_a3
_atom_type_scat_Cromer_Mann_a4
_atom_type_scat_Cromer_Mann_b1
_atom_type_scat_Cromer_Mann_b2
_atom_type_scat_Cromer_Mann_b3
_atom_type_scat_Cromer_Mann_b4
_atom_type_scat_Cromer_Mann_c
_atom_type_scat_dispersion_real
_atom_type_scat_dispersion_imag
_atom_type_scat_source
C 2.3100 1.0200 1.5886 0.8650 20.8439 10.2075 0.5687 51.6512 0.2156 0.0181 0.0091 'International Tables Vol C 4.2.6.8 and 6.1.1.4'
H 0.4930 0.3229 0.1402 0.0408 10.5109 26.1257 3.1424 57.7998 0.0030 0.0000 0.0000 'International Tables Vol C 4.2.6.8 and 6.1.1.4'
Ag 19.2808 16.6885 4.8045 1.0463 0.6446 7.4726 24.6605 99.8156 5.1790 0.1306 4.2820 'International Tables Vol C 4.2.6.8 and 6.1.1.4'
F 3.5392 2.6412 1.5170 1.0243 10.2825 4.2944 0.2615 26.1476 0.2776 0.0727 0.0534 'International Tables Vol C 4.2.6.8 and 6.1.1.4'
N 12.2126 3.1322 2.0125 1.1663 0.0057 9.8933 28.9975 0.5826 -11.5290 0.0311 0.0180 'International Tables Vol C 4.2.6.8 and 6.1.1.4'
Sb 19.6418 19.0455 5.0371 2.6827 5.3034 0.4607 27.9074 75.2825 4.5909 -0.0562 5.8946 'International Tables Vol C 4.2.6.8 and 6.1.1.4'

loop_
_exptl_crystal_face_index_h
_exptl_crystal_face_index_k
_exptl_crystal_face_index_l
_exptl_crystal_face_perp_dist
2 3 1 0.0900
-2 -3 -1 0.1000
2 0 -1 0.1100
-2 0 1 0.0600
6 -5 1 0.0600
-6 5 -1 0.0100
1 2 0 0.0900
1 -4 0 0.0900
2 0 1 0.1100
2 -5 1 0.1000
2 -5 -1 0.1000
-1 -1 2 0.0600
2 7 -2 0.0800

loop_
_geom_angle_atom_site_label_1
_geom_angle_atom_site_label_2
_geom_angle_atom_site_label_3
_geom_angle_site_symmetry_1
_geom_angle_site_symmetry_2
_geom_angle_site_symmetry_3
_geom_angle
_geom_angle_publ_flag
N1 Ag1 N1 5_665 . 3_566 107.70(5) yes
N1 Ag1 N1 5_665 . 7_656 107.70(5) yes
N1 Ag1 N1 3_566 . 7_656 113.08(11) yes
N1 Ag1 N1 5_665 . . 113.08(11) yes
N1 Ag1 N1 3_566 . . 107.70(5) yes
N1 Ag1 N1 7_656 . . 107.70(5) yes
Ag1 N1 C11 . . . 121.63(17) yes
Ag1 N1 C15 . . . 120.93(17) yes
C11 N1 C15 . . . 117.1(2) yes
N1 C11 C12 . . . 123.3(2) yes
N1 C11 H111 . . . 118.1 no
C12 C11 H111 . . . 118.6 no
C11 C12 C13 . . . 118.9(3) yes
C11 C12 H121 . . . 120.7 no
C13 C12 H121 . . . 120.4 no
C12 C13 C14 . . . 118.5(2) yes
C12 C13 H131 . . . 120.7 no
C14 C13 H131 . . . 120.8 no
C13 C14 C15 . . . 119.0(2) yes
C13 C14 H141 . . . 120.6 no
C15 C14 H141 . . . 120.4 no
C14 C15 N1 . . . 123.1(3) yes
C14 C15 H151 . . . 118.6 no
N1 C15 H151 . . . 118.3 no
F2 Sb1 F1 4_455 . 8_555 90.62(7) yes
F2 Sb1 F1 4_455 . 4_455 90.62(7) yes
F1 Sb1 F1 8_555 . 4_455 178.75(14) yes
F2 Sb1 F1 4_455 . 5_565 89.38(7) yes
F1 Sb1 F1 8_555 . 5_565 90.01 yes
F1 Sb1 F1 4_455 . 5_565 90.01 yes
F2 Sb1 F1 4_455 . . 89.38(7) yes
F1 Sb1 F1 8_555 . . 90.01 yes
F1 Sb1 F1 4_455 . . 90.01 yes
F1 Sb1 F1 5_565 . . 178.75(14) yes
F2 Sb1 F2 4_455 . . 179.99 yes
F1 Sb1 F2 8_555 . . 89.38(7) yes
F1 Sb1 F2 4_455 . . 89.38(7) yes
F1 Sb1 F2 5_565 . . 90.62(7) yes
F1 Sb1 F2 . . . 90.62(7) yes

loop_
_geom_bond_atom_site_label_1
_geom_bond_atom_site_label_2
_geom_bond_site_symmetry_1
_geom_bond_site_symmetry_2
_geom_bond_distance
_geom_bond_publ_flag
Ag1 N1 . 5_665 2.305(2) yes
Ag1 N1 . 3_566 2.305(2) yes
Ag1 N1 . 7_656 2.305(2) yes
Ag1 N1 . . 2.305(2) yes
N1 C11 . . 1.338(3) yes
N1 C15 . . 1.348(3) yes
C11 C12 . . 1.386(4) yes
C11 H111 . . 0.929 no
C12 C13 . . 1.383(4) yes
C12 H121 . . 0.929 no
C13 C14 . . 1.384(4) yes
C13 H131 . . 0.934 no
C14 C15 . . 1.385(4) yes
C14 H141 . . 0.931 no
C15 H151 . . 0.934 no
Sb1 F2 . 4_455 1.8809(17) yes
Sb1 F1 . 8_555 1.8776(13) yes
Sb1 F1 . 4_455 1.8776(13) yes
Sb1 F1 . 5_565 1.8776(13) yes
Sb1 F1 . . 1.8776(13) yes
Sb1 F2 . . 1.8809(17) yes
